data_7712902
loop_
_publ_author_name
'Zhang, Hong-Ying'
'Qiu, Shu-Juan'
'Yang, Huan-Huan'
'Wang, Meng-Ting'
'Yang, Jie'
'Wang, Han-Bin'
'Liu, Nai-Hao'
'Chen, Xu-Dong'

_publ_section_title
;
 Cubane-type Tungsten-Iron-Sulfur Clusters with Nitrogen Atom in the Core:
 Terminal Ligand Substitutions and Redox Behaviors
;
_journal_name_full 'Dalton Transactions'
_journal_paper_doi 10.1039/D3DT00865G
_journal_year 2023
_chemical_formula_moiety 'C36 H46 B Fe3 N7 S6 Si W, C8 H20 N'
_chemical_formula_sum 'C44 H66 B Fe3 N8 S6 Si W'
_chemical_formula_weight 1289.70
_space_group_crystal_system monoclinic
_space_group_IT_number 14
_space_group_name_Hall '-P 2yn'
_space_group_name_H-M_alt 'P 1 21/n 1'
_atom_sites_solution_hydrogens geom
_atom_sites_solution_primary iterative
_audit_creation_date 2022-08-03
_audit_creation_method
;
Olex2 1.5-alpha
(compiled 2022.06.10 svn.r3fa896fb for OlexSys, GUI svn.r6535)
;
_audit_update_record
;
2023-02-01 deposited with the CCDC.	2023-04-24 downloaded from the CCDC.
;
_cell_angle_alpha 90
_cell_angle_beta 91.938(2)
_cell_angle_gamma 90
_cell_formula_units_Z 4
_cell_length_a 10.8092(19)
_cell_length_b 10.8525(19)
_cell_length_c 46.147(8)
_cell_measurement_reflns_used 9922
_cell_measurement_temperature 296.15
_cell_measurement_theta_max 25.760
_cell_measurement_theta_min 2.296
_cell_volume 5410.3(16)
_computing_cell_refinement 'SAINT V8.38A (Bruker, 2018)'
_computing_data_reduction 'SAINT V8.38A (Bruker, 2018)'
_computing_molecular_graphics 'Olex2 1.5-alpha (Dolomanov et al., 2009)'
_computing_publication_material 'Olex2 1.5-alpha (Dolomanov et al., 2009)'
_computing_structure_refinement 'SHELXL 2018/3 (Sheldrick, 2015)'
_computing_structure_solution 'olex2.solve 1.5-alpha (Bourhis et al., 2015)'
_diffrn_ambient_temperature 296.15
_diffrn_measured_fraction_theta_full 0.998
_diffrn_measured_fraction_theta_max 0.995
_diffrn_measurement_device_type 'Bruker APEX-II CCD'
_diffrn_measurement_method '\f and \w scans'
_diffrn_radiation_type MoK\a
_diffrn_radiation_wavelength 0.71073
_diffrn_reflns_av_R_equivalents 0.0917
_diffrn_reflns_av_unetI/netI 0.0806
_diffrn_reflns_Laue_measured_fraction_full 0.998
_diffrn_reflns_Laue_measured_fraction_max 0.995
_diffrn_reflns_limit_h_max 10
_diffrn_reflns_limit_h_min -14
_diffrn_reflns_limit_k_max 14
_diffrn_reflns_limit_k_min -14
_diffrn_reflns_limit_l_max 59
_diffrn_reflns_limit_l_min -59
_diffrn_reflns_number 46868
_diffrn_reflns_point_group_measured_fraction_full 0.998
_diffrn_reflns_point_group_measured_fraction_max 0.995
_diffrn_reflns_theta_full 25.242
_diffrn_reflns_theta_max 27.484
_diffrn_reflns_theta_min 2.074
_diffrn_source_current 0.0
_diffrn_source_power 0.0
_diffrn_source_voltage 0.0
_diffrn_standards_number 0
_exptl_absorpt_coefficient_mu 3.200
_exptl_absorpt_correction_type none
_exptl_crystal_colour 'clear bluish yellow'
_exptl_crystal_colour_lustre clear
_exptl_crystal_colour_modifier bluish
_exptl_crystal_colour_primary yellow
_exptl_crystal_density_diffrn 1.583
_exptl_crystal_description block
_exptl_crystal_F_000 2612
_refine_diff_density_max 1.993
_refine_diff_density_min -1.659
_refine_diff_density_rms 0.119
_refine_ls_extinction_method none
_refine_ls_goodness_of_fit_ref 1.020
_refine_ls_hydrogen_treatment constr
_refine_ls_matrix_type full
_refine_ls_number_parameters 590
_refine_ls_number_reflns 12329
_refine_ls_number_restraints 2
_refine_ls_restrained_S_all 1.020
_refine_ls_R_factor_all 0.0778
_refine_ls_R_factor_gt 0.0491
_refine_ls_shift/su_max 0.001
_refine_ls_shift/su_mean 0.000
_refine_ls_structure_factor_coef Fsqd
_refine_ls_weighting_details 'w=1/[\s^2^(Fo^2^)+(0.0495P)^2^] where P=(Fo^2^+2Fc^2^)/3'
_refine_ls_weighting_scheme calc
_refine_ls_wR_factor_gt 0.1033
_refine_ls_wR_factor_ref 0.1104
_reflns_Friedel_coverage 0.000
_reflns_number_gt 8898
_reflns_number_total 12329
_reflns_threshold_expression 'I > 2\s(I)'
_cod_data_source_file d3dt00865g2.cif
_cod_data_source_block mo_zhy12_0ma_a
_cod_database_code 7712902
_shelx_shelxl_version_number 2018/3
_shelx_space_group_comment
;
The symmetry employed for this shelxl refinement is uniquely defined
by the following loop, which should always be used as a source of
symmetry information in preference to the above space-group names.
They are only intended as comments.
;
_olex2_refinement_description
;
1. Fixed Uiso
 At 1.2 times of:
  All B(H) groups, All C(H) groups, All C(H,H) groups
 At 1.5 times of:
  All C(H,H,H) groups
2. Rigid bond restraints
 C40, C41
 with sigma for 1-2 distances of 0.02 and sigma for 1-3 distances of 0.02
 C34, C35
 with sigma for 1-2 distances of 0.02 and sigma for 1-3 distances of 0.02
3.a Ternary CH refined with riding coordinates:
 B1(H1)
3.b Secondary CH2 refined with riding coordinates:
 C34(H34A,H34B), C36(H36A,H36B), C40(H40A,H40B), C38(H38A,H38B)
3.c Aromatic/amide H refined with riding coordinates:
 C3(H3), C13(H13), C8(H8), C29(H29), C30(H30), C33(H33), C17(H17), C32(H32),
 C31(H31), C27(H27), C21(H21), C23(H23), C25(H25), C24(H24), C18(H18), C26(H26),
  C19(H19), C20(H20)
3.d Idealised Me refined as rotating group:
 C5(H5A,H5B,H5C), C1(H1A,H1B,H1C), C15(H15A,H15B,H15C), C43(H43A,H43B,H43C),
 C6(H6A,H6B,H6C), C11(H11A,H11B,H11C), C10(H10A,H10B,H10C), C44(H44A,H44B,H44C),
  C42(H42A,H42B,H42C), C39(H39A,H39B,H39C), C37(H37A,H37B,H37C), C35(H35A,H35B,
 H35C), C41(H41A,H41B,H41C)
;
_olex2_submission_special_instructions 'No special instructions were received'

loop_
_space_group_symop_operation_xyz
'x, y, z'
'-x+1/2, y+1/2, -z+1/2'
'-x, -y, -z'
'x-1/2, -y-1/2, z-1/2'

loop_
_atom_site_label
_atom_site_type_symbol
_atom_site_fract_x
_atom_site_fract_y
_atom_site_fract_z
_atom_site_U_iso_or_equiv
_atom_site_adp_type
_atom_site_occupancy
_atom_site_site_symmetry_order
_atom_site_calc_flag
_atom_site_refinement_flags_posn
_atom_site_refinement_flags_adp
_atom_site_refinement_flags_occupancy
_atom_site_disorder_assembly
_atom_site_disorder_group
W1 W 0.39680(2) 0.54004(2) 0.40994(2) 0.03043(7) Uani 1 1 d . . . . .
Fe1 Fe 0.57990(7) 0.55354(6) 0.36875(2) 0.03598(18) Uani 1 1 d . . . . .
Fe3 Fe 0.54543(7) 0.34442(6) 0.39374(2) 0.03833(19) Uani 1 1 d . . . . .
Fe2 Fe 0.38152(7) 0.42725(7) 0.35553(2) 0.03820(19) Uani 1 1 d . . . . .
S1 S 0.38627(13) 0.63516(12) 0.36406(3) 0.0371(3) Uani 1 1 d . . . . .
S3 S 0.61110(13) 0.51706(12) 0.41744(3) 0.0370(3) Uani 1 1 d . . . . .
S2 S 0.33500(13) 0.33724(11) 0.39864(3) 0.0389(3) Uani 1 1 d . . . . .
S4 S 0.75004(14) 0.64952(15) 0.35176(4) 0.0536(4) Uani 1 1 d . . . . .
S5 S 0.26419(17) 0.34940(15) 0.31770(4) 0.0600(4) Uani 1 1 d . . . . .
S6 S 0.65349(16) 0.16928(13) 0.40470(4) 0.0584(4) Uani 1 1 d . . . . .
Si1 Si 0.62639(17) 0.31084(16) 0.32522(4) 0.0526(4) Uani 1 1 d . . . . .
N1 N 0.5554(4) 0.3901(4) 0.35308(9) 0.0375(10) Uani 1 1 d . . . . .
N2 N 0.3709(4) 0.4886(4) 0.45688(9) 0.0354(10) Uani 1 1 d . . . . .
N6 N 0.4204(4) 0.7289(4) 0.43032(9) 0.0369(10) Uani 1 1 d . . . . .
N7 N 0.2913(4) 0.5581(4) 0.47326(9) 0.0367(10) Uani 1 1 d . . . . .
N5 N 0.3451(4) 0.7649(3) 0.45258(9) 0.0352(10) Uani 1 1 d . . . . .
N3 N 0.1523(4) 0.6568(4) 0.43663(10) 0.0368(10) Uani 1 1 d . . . . .
N4 N 0.1912(4) 0.5936(4) 0.41253(9) 0.0337(10) Uani 1 1 d . . . . .
C2 C 0.2725(5) 0.5020(5) 0.49865(11) 0.0421(13) Uani 1 1 d . . . . .
C7 C 0.0302(5) 0.6828(5) 0.43375(13) 0.0451(14) Uani 1 1 d . . . . .
C4 C 0.4027(5) 0.3916(5) 0.47396(12) 0.0420(13) Uani 1 1 d . . . . .
N8 N 0.0909(5) 0.9640(5) 0.34251(14) 0.0641(16) Uani 1 1 d . . . . .
C3 C 0.3430(6) 0.3975(5) 0.49980(12) 0.0488(15) Uani 1 1 d . . . . .
H3 H 0.349403 0.341479 0.515030 0.059 Uiso 1 1 calc R U . . .
C14 C 0.4983(5) 0.8243(5) 0.42633(12) 0.0418(14) Uani 1 1 d . . . . .
C12 C 0.3769(5) 0.8787(5) 0.46164(12) 0.0422(13) Uani 1 1 d . . . . .
C13 C 0.4716(6) 0.9193(5) 0.44553(13) 0.0508(16) Uani 1 1 d . . . . .
H13 H 0.510878 0.995423 0.447006 0.061 Uiso 1 1 calc R U . . .
C5 C 0.4923(6) 0.2927(5) 0.46558(13) 0.0549(17) Uani 1 1 d . . . . .
H5A H 0.521592 0.249658 0.482652 0.082 Uiso 1 1 calc R U . . .
H5B H 0.561068 0.329504 0.456206 0.082 Uiso 1 1 calc R U . . .
H5C H 0.451350 0.235707 0.452551 0.082 Uiso 1 1 calc R U . . .
C9 C 0.0903(5) 0.5808(5) 0.39493(13) 0.0433(14) Uani 1 1 d . . . . .
C1 C 0.1869(6) 0.5530(6) 0.52044(13) 0.0574(17) Uani 1 1 d . . . . .
H1A H 0.213527 0.634255 0.526015 0.086 Uiso 1 1 calc R U . . .
H1B H 0.187672 0.500624 0.537203 0.086 Uiso 1 1 calc R U . . .
H1C H 0.104416 0.556940 0.512074 0.086 Uiso 1 1 calc R U . . .
C22 C 0.2250(6) 0.4726(6) 0.29364(13) 0.0514(16) Uani 1 1 d . . . . .
C8 C -0.0118(6) 0.6360(6) 0.40749(14) 0.0542(16) Uani 1 1 d . . . . .
H8 H -0.092106 0.640269 0.399657 0.065 Uiso 1 1 calc R U . . .
B1 B 0.2401(6) 0.6811(5) 0.46219(14) 0.0369(14) Uani 1 1 d . . . . .
H1 H 0.195248 0.721789 0.477624 0.044 Uiso 1 1 calc R U . . .
C15 C 0.5957(6) 0.8279(5) 0.40471(15) 0.0623(19) Uani 1 1 d . . . . .
H15A H 0.633781 0.907877 0.404911 0.094 Uiso 1 1 calc R U . . .
H15B H 0.559676 0.811885 0.385791 0.094 Uiso 1 1 calc R U . . .
H15C H 0.657052 0.766458 0.409372 0.094 Uiso 1 1 calc R U . . .
C28 C 0.7989(5) 0.1951(5) 0.42224(13) 0.0478(15) Uani 1 1 d . . . . .
C16 C 0.7106(6) 0.6971(6) 0.31615(14) 0.0577(17) Uani 1 1 d . . . . .
C29 C 0.8801(6) 0.2913(6) 0.41536(14) 0.0564(17) Uani 1 1 d . . . . .
H29 H 0.855410 0.349078 0.401451 0.068 Uiso 1 1 calc R U . . .
C43 C 0.7983(6) 0.3085(7) 0.33181(16) 0.070(2) Uani 1 1 d . . . . .
H43A H 0.829583 0.391285 0.331495 0.105 Uiso 1 1 calc R U . . .
H43B H 0.835923 0.261026 0.316936 0.105 Uiso 1 1 calc R U . . .
H43C H 0.817433 0.272105 0.350382 0.105 Uiso 1 1 calc R U . . .
C6 C -0.0415(6) 0.7512(6) 0.45598(16) 0.069(2) Uani 1 1 d . . . . .
H6A H -0.006951 0.832046 0.458678 0.103 Uiso 1 1 calc R U . . .
H6B H -0.036784 0.707178 0.474028 0.103 Uiso 1 1 calc R U . . .
H6C H -0.126439 0.758055 0.449435 0.103 Uiso 1 1 calc R U . . .
C11 C 0.3099(7) 0.9442(5) 0.48510(16) 0.068(2) Uani 1 1 d . . . . .
H11A H 0.351198 1.020402 0.489651 0.103 Uiso 1 1 calc R U . . .
H11B H 0.309315 0.893232 0.502106 0.103 Uiso 1 1 calc R U . . .
H11C H 0.226310 0.960727 0.478546 0.103 Uiso 1 1 calc R U . . .
C30 C 0.9945(7) 0.3017(7) 0.42869(17) 0.072(2) Uani 1 1 d . . . . .
H30 H 1.047031 0.365586 0.423683 0.087 Uiso 1 1 calc R U . . .
C10 C 0.0861(6) 0.5163(6) 0.36636(14) 0.0608(18) Uani 1 1 d . . . . .
H10A H 0.004099 0.521983 0.357818 0.091 Uiso 1 1 calc R U . . .
H10B H 0.107728 0.431241 0.369132 0.091 Uiso 1 1 calc R U . . .
H10C H 0.143803 0.554296 0.353758 0.091 Uiso 1 1 calc R U . . .
C33 C 0.8411(7) 0.1124(6) 0.44321(14) 0.0636(19) Uani 1 1 d . . . . .
H33 H 0.789861 0.047526 0.448247 0.076 Uiso 1 1 calc R U . . .
C44 C 0.5882(7) 0.3890(7) 0.28977(14) 0.077(2) Uani 1 1 d . . . . .
H44A H 0.502666 0.375290 0.284479 0.116 Uiso 1 1 calc R U . . .
H44B H 0.639246 0.355807 0.275037 0.116 Uiso 1 1 calc R U . . .
H44C H 0.603208 0.475857 0.291658 0.116 Uiso 1 1 calc R U . . .
C17 C 0.6135(7) 0.7739(8) 0.30983(16) 0.076(2) Uani 1 1 d . . . . .
H17 H 0.564239 0.799225 0.324848 0.091 Uiso 1 1 calc R U . . .
C32 C 0.9557(8) 0.1224(7) 0.45686(18) 0.081(2) Uani 1 1 d . . . . .
H32 H 0.980950 0.065267 0.470879 0.097 Uiso 1 1 calc R U . . .
C31 C 1.0322(7) 0.2173(8) 0.44961(19) 0.082(2) Uani 1 1 d . . . . .
H31 H 1.109751 0.225010 0.458785 0.099 Uiso 1 1 calc R U . . .
C27 C 0.3047(7) 0.5653(7) 0.28702(16) 0.072(2) Uani 1 1 d . . . . .
H27 H 0.382277 0.569186 0.296323 0.086 Uiso 1 1 calc R U . . .
C21 C 0.7810(8) 0.6600(8) 0.29334(17) 0.097(3) Uani 1 1 d . . . . .
H21 H 0.850323 0.610682 0.296799 0.116 Uiso 1 1 calc R U . . .
C23 C 0.1095(8) 0.4706(9) 0.27988(19) 0.093(3) Uani 1 1 d . . . . .
H23 H 0.053531 0.408448 0.284016 0.112 Uiso 1 1 calc R U . . .
C34 C 0.0477(10) 1.0550(8) 0.3188(3) 0.130(4) Uani 1 1 d . U . . .
H34A H 0.118282 1.100968 0.312167 0.156 Uiso 1 1 calc R U . . .
H34B H -0.010107 1.113217 0.326801 0.156 Uiso 1 1 calc R U . . .
C42 C 0.5673(7) 0.1487(6) 0.32341(17) 0.085(2) Uani 1 1 d . . . . .
H42A H 0.579673 0.110133 0.342003 0.127 Uiso 1 1 calc R U . . .
H42B H 0.611394 0.103637 0.309140 0.127 Uiso 1 1 calc R U . . .
H42C H 0.480622 0.149347 0.318168 0.127 Uiso 1 1 calc R U . . .
C36 C 0.1772(8) 0.8744(9) 0.3298(2) 0.111(3) Uani 1 1 d . . . . .
H36A H 0.133742 0.829805 0.314317 0.133 Uiso 1 1 calc R U . . .
H36B H 0.202501 0.815080 0.344551 0.133 Uiso 1 1 calc R U . . .
C25 C 0.1586(12) 0.6524(11) 0.2534(2) 0.118(4) Uani 1 1 d . . . . .
H25 H 0.136481 0.713099 0.239981 0.142 Uiso 1 1 calc R U . . .
C24 C 0.0775(11) 0.5609(12) 0.2600(2) 0.120(4) Uani 1 1 d . . . . .
H24 H -0.000560 0.559502 0.250888 0.144 Uiso 1 1 calc R U . . .
C18 C 0.5854(8) 0.8154(9) 0.2825(2) 0.101(3) Uani 1 1 d . . . . .
H18 H 0.520871 0.870886 0.279180 0.121 Uiso 1 1 calc R U . . .
C40 C 0.1509(12) 1.0432(9) 0.3645(3) 0.140(4) Uani 1 1 d . U . . .
H40A H 0.091967 1.103902 0.370899 0.168 Uiso 1 1 calc R U . . .
H40B H 0.219041 1.086784 0.355939 0.168 Uiso 1 1 calc R U . . .
C39 C -0.1173(9) 0.9688(8) 0.3660(3) 0.157(6) Uani 1 1 d . . . . .
H39A H -0.195255 0.938875 0.358246 0.235 Uiso 1 1 calc R U . . .
H39B H -0.106961 1.053344 0.360405 0.235 Uiso 1 1 calc R U . . .
H39C H -0.115601 0.962722 0.386714 0.235 Uiso 1 1 calc R U . . .
C26 C 0.2712(10) 0.6530(9) 0.2667(2) 0.100(3) Uani 1 1 d . . . . .
H26 H 0.327616 0.714021 0.262109 0.120 Uiso 1 1 calc R U . . .
C38 C -0.0142(9) 0.8929(8) 0.3542(2) 0.125(4) Uani 1 1 d . . . . .
H38A H 0.017937 0.839470 0.369532 0.150 Uiso 1 1 calc R U . . .
H38B H -0.048311 0.840549 0.338871 0.150 Uiso 1 1 calc R U . . .
C19 C 0.6526(9) 0.7748(11) 0.2602(2) 0.114(4) Uani 1 1 d . . . . .
H19 H 0.632734 0.801335 0.241412 0.137 Uiso 1 1 calc R U . . .
C37 C 0.2944(10) 0.9350(11) 0.3175(4) 0.199(7) Uani 1 1 d . . . . .
H37A H 0.270452 0.990890 0.302178 0.298 Uiso 1 1 calc R U . . .
H37B H 0.347301 0.872307 0.310045 0.298 Uiso 1 1 calc R U . . .
H37C H 0.338024 0.979439 0.332656 0.298 Uiso 1 1 calc R U . . .
C20 C 0.7480(11) 0.6966(10) 0.2648(2) 0.127(4) Uani 1 1 d . . . . .
H20 H 0.791729 0.666939 0.249218 0.152 Uiso 1 1 calc R U . . .
C35 C -0.0183(15) 0.9845(15) 0.2917(3) 0.215(8) Uani 1 1 d . U . . .
H35A H -0.002905 1.028596 0.274146 0.323 Uiso 1 1 calc R U . . .
H35B H -0.105819 0.980260 0.294411 0.323 Uiso 1 1 calc R U . . .
H35C H 0.014681 0.902606 0.290385 0.323 Uiso 1 1 calc R U . . .
C41 C 0.2007(16) 0.9672(13) 0.3911(3) 0.231(9) Uani 1 1 d . U . . .
H41A H 0.166778 0.885483 0.390234 0.346 Uiso 1 1 calc R U . . .
H41B H 0.176728 1.006618 0.408672 0.346 Uiso 1 1 calc R U . . .
H41C H 0.289397 0.962718 0.390809 0.346 Uiso 1 1 calc R U . . .

loop_
_atom_site_aniso_label
_atom_site_aniso_U_11
_atom_site_aniso_U_22
_atom_site_aniso_U_33
_atom_site_aniso_U_23
_atom_site_aniso_U_13
_atom_site_aniso_U_12
W1 0.03206(12) 0.02547(10) 0.03381(12) 0.00003(9) 0.00172(9) 0.00068(9)
Fe1 0.0366(4) 0.0312(4) 0.0400(4) -0.0004(3) 0.0010(4) 0.0007(3)
Fe3 0.0422(5) 0.0282(4) 0.0448(5) -0.0002(3) 0.0036(4) 0.0033(3)
Fe2 0.0387(5) 0.0351(4) 0.0407(4) -0.0037(3) -0.0006(4) -0.0008(3)
S1 0.0389(8) 0.0345(7) 0.0378(7) 0.0064(6) 0.0012(6) 0.0043(6)
S3 0.0357(8) 0.0355(7) 0.0395(8) -0.0003(6) -0.0029(6) 0.0016(5)
S2 0.0417(8) 0.0291(6) 0.0462(8) -0.0038(6) 0.0039(7) -0.0064(6)
S4 0.0375(9) 0.0636(10) 0.0599(10) 0.0038(8) 0.0053(8) -0.0052(7)
S5 0.0704(12) 0.0538(9) 0.0548(10) -0.0101(8) -0.0124(9) -0.0120(8)
S6 0.0610(11) 0.0313(7) 0.0827(12) 0.0024(8) 0.0012(9) 0.0084(7)
Si1 0.0559(11) 0.0529(10) 0.0491(10) -0.0145(8) 0.0056(9) 0.0071(8)
N1 0.039(3) 0.036(2) 0.038(3) -0.003(2) 0.003(2) 0.0022(19)
N2 0.043(3) 0.033(2) 0.030(2) 0.0015(18) 0.003(2) 0.0001(19)
N6 0.037(3) 0.029(2) 0.046(3) -0.008(2) 0.008(2) 0.0006(18)
N7 0.036(3) 0.037(2) 0.038(3) -0.003(2) 0.004(2) 0.0003(19)
N5 0.040(3) 0.024(2) 0.042(3) -0.0029(19) 0.005(2) 0.0015(18)
N3 0.030(2) 0.034(2) 0.046(3) -0.003(2) 0.006(2) 0.0044(18)
N4 0.031(2) 0.034(2) 0.037(2) 0.0011(19) 0.002(2) 0.0060(18)
C2 0.048(4) 0.049(3) 0.030(3) 0.001(2) 0.003(3) -0.006(3)
C7 0.036(3) 0.043(3) 0.057(4) 0.007(3) 0.007(3) 0.008(3)
C4 0.051(4) 0.037(3) 0.038(3) 0.009(3) -0.004(3) 0.002(3)
N8 0.052(3) 0.047(3) 0.095(5) 0.013(3) 0.017(3) 0.000(3)
C3 0.065(4) 0.050(3) 0.032(3) 0.010(3) 0.002(3) -0.002(3)
C14 0.040(3) 0.032(3) 0.054(4) -0.004(3) 0.007(3) -0.004(2)
C12 0.050(4) 0.033(3) 0.043(3) -0.010(3) 0.003(3) 0.001(2)
C13 0.052(4) 0.036(3) 0.064(4) -0.016(3) 0.010(3) -0.010(3)
C5 0.075(5) 0.042(3) 0.049(4) 0.017(3) 0.005(3) 0.016(3)
C9 0.034(3) 0.047(3) 0.049(4) -0.001(3) -0.002(3) 0.002(2)
C1 0.063(4) 0.071(4) 0.039(3) 0.005(3) 0.015(3) 0.004(3)
C22 0.049(4) 0.066(4) 0.039(3) -0.014(3) -0.005(3) 0.011(3)
C8 0.034(3) 0.063(4) 0.065(4) 0.007(3) 0.002(3) 0.014(3)
B1 0.039(4) 0.033(3) 0.039(4) -0.001(3) 0.009(3) 0.001(3)
C15 0.061(4) 0.040(3) 0.087(5) -0.019(3) 0.031(4) -0.020(3)
C28 0.052(4) 0.040(3) 0.052(4) -0.002(3) 0.013(3) 0.015(3)
C16 0.048(4) 0.061(4) 0.064(4) 0.005(3) 0.014(3) -0.004(3)
C29 0.057(4) 0.053(4) 0.061(4) 0.008(3) 0.018(4) 0.008(3)
C43 0.055(4) 0.080(5) 0.076(5) -0.007(4) 0.018(4) 0.020(4)
C6 0.046(4) 0.073(4) 0.088(5) -0.018(4) 0.016(4) 0.021(3)
C11 0.075(5) 0.044(4) 0.087(5) -0.027(3) 0.018(4) 0.002(3)
C30 0.053(5) 0.073(5) 0.091(6) 0.006(4) 0.010(4) 0.001(4)
C10 0.040(4) 0.081(5) 0.061(4) -0.013(4) -0.016(3) 0.001(3)
C33 0.079(5) 0.048(4) 0.064(4) 0.011(3) 0.008(4) 0.010(3)
C44 0.088(6) 0.089(5) 0.055(4) -0.008(4) 0.002(4) 0.014(5)
C17 0.059(5) 0.110(6) 0.061(5) 0.022(4) 0.016(4) 0.020(4)
C32 0.091(6) 0.063(5) 0.087(6) 0.018(4) -0.012(5) 0.020(4)
C31 0.059(5) 0.087(6) 0.100(6) -0.007(5) -0.012(5) 0.018(4)
C27 0.071(5) 0.080(5) 0.063(5) 0.007(4) -0.009(4) -0.004(4)
C21 0.101(7) 0.125(7) 0.066(5) 0.016(5) 0.041(5) 0.037(6)
C23 0.063(5) 0.128(8) 0.088(6) 0.001(6) -0.013(5) -0.014(5)
C34 0.129(9) 0.081(7) 0.179(11) 0.048(7) -0.013(8) 0.006(6)
C42 0.106(7) 0.059(4) 0.088(6) -0.031(4) -0.013(5) 0.011(4)
C36 0.082(7) 0.109(7) 0.143(9) -0.003(7) 0.021(6) 0.025(6)
C25 0.147(11) 0.129(10) 0.078(7) 0.012(7) -0.017(7) 0.035(8)
C24 0.099(8) 0.159(11) 0.098(8) 0.005(8) -0.047(7) 0.040(8)
C18 0.071(6) 0.141(8) 0.091(7) 0.044(6) 0.021(5) 0.022(5)
C40 0.173(12) 0.090(8) 0.156(11) -0.001(7) -0.024(9) -0.004(7)
C39 0.108(8) 0.095(7) 0.275(16) -0.022(8) 0.128(10) 0.003(6)
C26 0.109(8) 0.099(7) 0.091(7) 0.035(6) -0.002(6) 0.007(6)
C38 0.118(8) 0.071(6) 0.190(11) 0.013(7) 0.070(8) -0.024(6)
C19 0.103(8) 0.171(11) 0.070(6) 0.050(7) 0.013(6) 0.014(7)
C37 0.098(9) 0.167(12) 0.34(2) 0.030(12) 0.143(11) 0.020(8)
C20 0.160(11) 0.151(10) 0.074(7) 0.033(6) 0.056(7) 0.035(8)
C35 0.252(19) 0.250(18) 0.137(12) 0.004(11) -0.085(12) 0.003(14)
C41 0.31(2) 0.188(16) 0.185(15) 0.040(11) -0.137(15) 0.033(14)

loop_
_atom_type_symbol
_atom_type_description
_atom_type_scat_dispersion_real
_atom_type_scat_dispersion_imag
_atom_type_scat_source
C C 0.0033 0.0016 'International Tables Vol C Tables 4.2.6.8 and 6.1.1.4'
H H 0.0000 0.0000 'International Tables Vol C Tables 4.2.6.8 and 6.1.1.4'
B B 0.0013 0.0007 'International Tables Vol C Tables 4.2.6.8 and 6.1.1.4'
Fe Fe 0.3463 0.8444 'International Tables Vol C Tables 4.2.6.8 and 6.1.1.4'
N N 0.0061 0.0033 'International Tables Vol C Tables 4.2.6.8 and 6.1.1.4'
S S 0.1246 0.1234 'International Tables Vol C Tables 4.2.6.8 and 6.1.1.4'
Si Si 0.0817 0.0704 'International Tables Vol C Tables 4.2.6.8 and 6.1.1.4'
W W -0.8490 6.8722 'International Tables Vol C Tables 4.2.6.8 and 6.1.1.4'

loop_
_geom_angle_atom_site_label_1
_geom_angle_atom_site_label_2
_geom_angle_atom_site_label_3
_geom_angle
_geom_angle_site_symmetry_1
_geom_angle_site_symmetry_3
_geom_angle_publ_flag
Fe3 W1 Fe1 55.10(2) . . ?
Fe3 W1 Fe2 55.99(2) . . ?
Fe2 W1 Fe1 55.47(2) . . ?
S1 W1 Fe1 51.62(4) . . ?
S1 W1 Fe3 95.95(4) . . ?
S1 W1 Fe2 52.00(4) . . ?
S3 W1 Fe1 52.17(4) . . ?
S3 W1 Fe3 51.77(4) . . ?
S3 W1 Fe2 96.55(4) . . ?
S3 W1 S1 101.35(5) . . ?
S3 W1 S2 101.82(5) . . ?
S2 W1 Fe1 95.78(4) . . ?
S2 W1 Fe3 52.31(4) . . ?
S2 W1 Fe2 51.92(4) . . ?
S2 W1 S1 101.89(5) . . ?
N2 W1 Fe1 141.03(11) . . ?
N2 W1 Fe3 99.24(11) . . ?
N2 W1 Fe2 138.31(11) . . ?
N2 W1 S1 164.74(11) . . ?
N2 W1 S3 89.22(12) . . ?
N2 W1 S2 86.45(11) . . ?
N2 W1 N6 80.89(15) . . ?
N2 W1 N4 82.05(15) . . ?
N6 W1 Fe1 99.35(11) . . ?
N6 W1 Fe3 138.10(11) . . ?
N6 W1 Fe2 140.53(11) . . ?
N6 W1 S1 88.74(12) . . ?
N6 W1 S3 86.44(11) . . ?
N6 W1 S2 164.81(11) . . ?
N6 W1 N4 81.13(15) . . ?
N4 W1 Fe1 136.78(10) . . ?
N4 W1 Fe3 140.69(11) . . ?
N4 W1 Fe2 97.43(11) . . ?
N4 W1 S1 85.34(11) . . ?
N4 W1 S3 165.79(11) . . ?
N4 W1 S2 88.87(11) . . ?
Fe3 Fe1 W1 62.17(2) . . ?
Fe3 Fe1 Fe2 60.69(3) . . ?
Fe2 Fe1 W1 62.25(3) . . ?
S1 Fe1 W1 54.19(4) . . ?
S1 Fe1 Fe3 103.81(5) . . ?
S1 Fe1 Fe2 55.56(4) . . ?
S1 Fe1 S3 105.33(6) . . ?
S3 Fe1 W1 53.77(4) . . ?
S3 Fe1 Fe3 55.18(4) . . ?
S3 Fe1 Fe2 103.38(5) . . ?
S4 Fe1 W1 149.05(5) . . ?
S4 Fe1 Fe3 133.44(6) . . ?
S4 Fe1 Fe2 146.11(6) . . ?
S4 Fe1 S1 122.70(6) . . ?
S4 Fe1 S3 108.81(6) . . ?
N1 Fe1 W1 96.63(13) . . ?
N1 Fe1 Fe3 48.59(13) . . ?
N1 Fe1 Fe2 47.65(13) . . ?
N1 Fe1 S1 102.01(13) . . ?
N1 Fe1 S3 102.82(13) . . ?
N1 Fe1 S4 113.18(13) . . ?
Fe1 Fe3 W1 62.72(3) . . ?
Fe1 Fe3 Fe2 60.07(3) . . ?
Fe2 Fe3 W1 62.26(3) . . ?
S3 Fe3 W1 54.16(4) . . ?
S3 Fe3 Fe1 56.06(4) . . ?
S3 Fe3 Fe2 103.57(5) . . ?
S3 Fe3 S2 105.97(5) . . ?
S3 Fe3 S6 115.57(7) . . ?
S2 Fe3 W1 54.24(4) . . ?
S2 Fe3 Fe1 103.46(5) . . ?
S2 Fe3 Fe2 55.05(4) . . ?
S6 Fe3 W1 150.90(6) . . ?
S6 Fe3 Fe1 138.83(6) . . ?
S6 Fe3 Fe2 140.05(6) . . ?
S6 Fe3 S2 116.87(6) . . ?
N1 Fe3 W1 96.67(12) . . ?
N1 Fe3 Fe1 48.04(12) . . ?
N1 Fe3 Fe2 47.28(13) . . ?
N1 Fe3 S3 103.14(13) . . ?
N1 Fe3 S2 101.03(14) . . ?
N1 Fe3 S6 112.43(13) . . ?
Fe1 Fe2 W1 62.28(2) . . ?
Fe1 Fe2 Fe3 59.25(3) . . ?
Fe3 Fe2 W1 61.75(3) . . ?
S1 Fe2 W1 54.10(4) . . ?
S1 Fe2 Fe1 55.04(4) . . ?
S1 Fe2 Fe3 102.24(5) . . ?
S2 Fe2 W1 54.09(4) . . ?
S2 Fe2 Fe1 103.00(5) . . ?
S2 Fe2 Fe3 55.32(4) . . ?
S2 Fe2 S1 105.99(5) . . ?
S5 Fe2 W1 149.69(6) . . ?
S5 Fe2 Fe1 143.73(6) . . ?
S5 Fe2 Fe3 137.19(6) . . ?
S5 Fe2 S1 120.27(6) . . ?
S5 Fe2 S2 111.96(6) . . ?
N1 Fe2 W1 96.67(13) . . ?
N1 Fe2 Fe1 47.67(13) . . ?
N1 Fe2 Fe3 47.84(13) . . ?
N1 Fe2 S1 101.52(13) . . ?
N1 Fe2 S2 101.83(14) . . ?
N1 Fe2 S5 113.24(14) . . ?
Fe1 S1 W1 74.19(4) . . ?
Fe1 S1 Fe2 69.41(4) . . ?
Fe2 S1 W1 73.91(4) . . ?
Fe1 S3 W1 74.06(5) . . ?
Fe3 S3 W1 74.07(5) . . ?
Fe3 S3 Fe1 68.76(5) . . ?
Fe3 S2 W1 73.45(4) . . ?
Fe2 S2 W1 73.99(4) . . ?
Fe2 S2 Fe3 69.63(5) . . ?
C16 S4 Fe1 106.4(2) . . ?
C22 S5 Fe2 108.2(2) . . ?
C28 S6 Fe3 114.28(19) . . ?
N1 Si1 C43 110.2(3) . . ?
N1 Si1 C44 109.3(3) . . ?
N1 Si1 C42 109.8(3) . . ?
C43 Si1 C44 109.6(3) . . ?
C42 Si1 C43 109.2(3) . . ?
C42 Si1 C44 108.7(4) . . ?
Fe1 N1 Fe3 83.36(17) . . ?
Fe2 N1 Fe1 84.69(17) . . ?
Fe2 N1 Fe3 84.88(17) . . ?
Si1 N1 Fe1 132.1(2) . . ?
Si1 N1 Fe3 128.6(2) . . ?
Si1 N1 Fe2 126.8(2) . . ?
N7 N2 W1 119.1(3) . . ?
C4 N2 W1 135.4(4) . . ?
C4 N2 N7 104.8(4) . . ?
N5 N6 W1 120.1(3) . . ?
C14 N6 W1 134.3(3) . . ?
C14 N6 N5 105.6(4) . . ?
N2 N7 B1 121.2(4) . . ?
C2 N7 N2 110.2(4) . . ?
C2 N7 B1 128.7(5) . . ?
N6 N5 B1 120.4(4) . . ?
C12 N5 N6 109.8(4) . . ?
C12 N5 B1 129.7(4) . . ?
N4 N3 B1 120.9(4) . . ?
C7 N3 N4 110.3(4) . . ?
C7 N3 B1 128.7(5) . . ?
N3 N4 W1 119.1(3) . . ?
C9 N4 W1 134.9(4) . . ?
C9 N4 N3 106.0(4) . . ?
N7 C2 C3 108.0(5) . . ?
N7 C2 C1 122.3(5) . . ?
C3 C2 C1 129.7(5) . . ?
N3 C7 C8 107.5(5) . . ?
N3 C7 C6 124.1(6) . . ?
C8 C7 C6 128.4(6) . . ?
N2 C4 C3 110.5(5) . . ?
N2 C4 C5 124.0(5) . . ?
C3 C4 C5 125.5(5) . . ?
C36 N8 C34 108.7(7) . . ?
C36 N8 C38 107.5(6) . . ?
C40 N8 C34 103.5(6) . . ?
C40 N8 C36 112.9(8) . . ?
C40 N8 C38 112.3(8) . . ?
C38 N8 C34 112.0(7) . . ?
C2 C3 C4 106.4(5) . . ?
C2 C3 H3 126.8 . . ?
C4 C3 H3 126.8 . . ?
N6 C14 C13 109.7(5) . . ?
N6 C14 C15 125.1(5) . . ?
C13 C14 C15 125.2(5) . . ?
N5 C12 C13 108.5(5) . . ?
N5 C12 C11 122.3(5) . . ?
C13 C12 C11 129.2(5) . . ?
C14 C13 H13 126.8 . . ?
C12 C13 C14 106.4(5) . . ?
C12 C13 H13 126.8 . . ?
C4 C5 H5A 109.5 . . ?
C4 C5 H5B 109.5 . . ?
C4 C5 H5C 109.5 . . ?
H5A C5 H5B 109.5 . . ?
H5A C5 H5C 109.5 . . ?
H5B C5 H5C 109.5 . . ?
N4 C9 C8 109.9(5) . . ?
N4 C9 C10 125.6(5) . . ?
C8 C9 C10 124.5(6) . . ?
C2 C1 H1A 109.5 . . ?
C2 C1 H1B 109.5 . . ?
C2 C1 H1C 109.5 . . ?
H1A C1 H1B 109.5 . . ?
H1A C1 H1C 109.5 . . ?
H1B C1 H1C 109.5 . . ?
C27 C22 S5 123.7(5) . . ?
C27 C22 C23 118.4(7) . . ?
C23 C22 S5 117.8(6) . . ?
C7 C8 C9 106.3(6) . . ?
C7 C8 H8 126.8 . . ?
C9 C8 H8 126.8 . . ?
N7 B1 N5 110.6(4) . . ?
N7 B1 H1 109.5 . . ?
N5 B1 H1 109.5 . . ?
N3 B1 N7 108.6(4) . . ?
N3 B1 N5 109.3(4) . . ?
N3 B1 H1 109.5 . . ?
C14 C15 H15A 109.5 . . ?
C14 C15 H15B 109.5 . . ?
C14 C15 H15C 109.5 . . ?
H15A C15 H15B 109.5 . . ?
H15A C15 H15C 109.5 . . ?
H15B C15 H15C 109.5 . . ?
C29 C28 S6 124.5(5) . . ?
C33 C28 S6 119.0(5) . . ?
C33 C28 C29 116.4(6) . . ?
C17 C16 S4 122.6(5) . . ?
C17 C16 C21 117.1(7) . . ?
C21 C16 S4 120.3(6) . . ?
C28 C29 H29 119.3 . . ?
C30 C29 C28 121.4(6) . . ?
C30 C29 H29 119.3 . . ?
Si1 C43 H43A 109.5 . . ?
Si1 C43 H43B 109.5 . . ?
Si1 C43 H43C 109.5 . . ?
H43A C43 H43B 109.5 . . ?
H43A C43 H43C 109.5 . . ?
H43B C43 H43C 109.5 . . ?
C7 C6 H6A 109.5 . . ?
C7 C6 H6B 109.5 . . ?
C7 C6 H6C 109.5 . . ?
H6A C6 H6B 109.5 . . ?
H6A C6 H6C 109.5 . . ?
H6B C6 H6C 109.5 . . ?
C12 C11 H11A 109.5 . . ?
C12 C11 H11B 109.5 . . ?
C12 C11 H11C 109.5 . . ?
H11A C11 H11B 109.5 . . ?
H11A C11 H11C 109.5 . . ?
H11B C11 H11C 109.5 . . ?
C29 C30 H30 120.0 . . ?
C29 C30 C31 120.0(7) . . ?
C31 C30 H30 120.0 . . ?
C9 C10 H10A 109.5 . . ?
C9 C10 H10B 109.5 . . ?
C9 C10 H10C 109.5 . . ?
H10A C10 H10B 109.5 . . ?
H10A C10 H10C 109.5 . . ?
H10B C10 H10C 109.5 . . ?
C28 C33 H33 118.7 . . ?
C32 C33 C28 122.7(7) . . ?
C32 C33 H33 118.7 . . ?
Si1 C44 H44A 109.5 . . ?
Si1 C44 H44B 109.5 . . ?
Si1 C44 H44C 109.5 . . ?
H44A C44 H44B 109.5 . . ?
H44A C44 H44C 109.5 . . ?
H44B C44 H44C 109.5 . . ?
C16 C17 H17 118.5 . . ?
C16 C17 C18 123.0(7) . . ?
C18 C17 H17 118.5 . . ?
C33 C32 H32 120.4 . . ?
C31 C32 C33 119.3(7) . . ?
C31 C32 H32 120.4 . . ?
C30 C31 H31 119.9 . . ?
C32 C31 C30 120.2(8) . . ?
C32 C31 H31 119.9 . . ?
C22 C27 H27 119.7 . . ?
C22 C27 C26 120.6(8) . . ?
C26 C27 H27 119.7 . . ?
C16 C21 H21 119.9 . . ?
C16 C21 C20 120.1(8) . . ?
C20 C21 H21 119.9 . . ?
C22 C23 H23 120.1 . . ?
C24 C23 C22 119.8(9) . . ?
C24 C23 H23 120.1 . . ?
N8 C34 H34A 109.4 . . ?
N8 C34 H34B 109.4 . . ?
N8 C34 C35 111.3(8) . . ?
H34A C34 H34B 108.0 . . ?
C35 C34 H34A 109.4 . . ?
C35 C34 H34B 109.4 . . ?
Si1 C42 H42A 109.5 . . ?
Si1 C42 H42B 109.5 . . ?
Si1 C42 H42C 109.5 . . ?
H42A C42 H42B 109.5 . . ?
H42A C42 H42C 109.5 . . ?
H42B C42 H42C 109.5 . . ?
N8 C36 H36A 108.9 . . ?
N8 C36 H36B 108.9 . . ?
N8 C36 C37 113.5(8) . . ?
H36A C36 H36B 107.7 . . ?
C37 C36 H36A 108.9 . . ?
C37 C36 H36B 108.9 . . ?
C24 C25 H25 120.7 . . ?
C26 C25 H25 120.7 . . ?
C26 C25 C24 118.7(10) . . ?
C23 C24 H24 119.5 . . ?
C25 C24 C23 121.1(10) . . ?
C25 C24 H24 119.5 . . ?
C17 C18 H18 120.4 . . ?
C19 C18 C17 119.2(8) . . ?
C19 C18 H18 120.4 . . ?
N8 C40 H40A 109.3 . . ?
N8 C40 H40B 109.3 . . ?
N8 C40 C41 111.6(9) . . ?
H40A C40 H40B 108.0 . . ?
C41 C40 H40A 109.3 . . ?
C41 C40 H40B 109.3 . . ?
H39A C39 H39B 109.5 . . ?
H39A C39 H39C 109.5 . . ?
H39B C39 H39C 109.5 . . ?
C38 C39 H39A 109.5 . . ?
C38 C39 H39B 109.5 . . ?
C38 C39 H39C 109.5 . . ?
C27 C26 H26 119.3 . . ?
C25 C26 C27 121.4(9) . . ?
C25 C26 H26 119.3 . . ?
N8 C38 C39 115.5(7) . . ?
N8 C38 H38A 108.4 . . ?
N8 C38 H38B 108.4 . . ?
C39 C38 H38A 108.4 . . ?
C39 C38 H38B 108.4 . . ?
H38A C38 H38B 107.5 . . ?
C18 C19 H19 119.6 . . ?
C20 C19 C18 120.9(9) . . ?
C20 C19 H19 119.6 . . ?
C36 C37 H37A 109.5 . . ?
C36 C37 H37B 109.5 . . ?
C36 C37 H37C 109.5 . . ?
H37A C37 H37B 109.5 . . ?
H37A C37 H37C 109.5 . . ?
H37B C37 H37C 109.5 . . ?
C21 C20 H20 120.2 . . ?
C19 C20 C21 119.5(9) . . ?
C19 C20 H20 120.2 . . ?
C34 C35 H35A 109.5 . . ?
C34 C35 H35B 109.5 . . ?
C34 C35 H35C 109.5 . . ?
H35A C35 H35B 109.5 . . ?
H35A C35 H35C 109.5 . . ?
H35B C35 H35C 109.5 . . ?
C40 C41 H41A 109.5 . . ?
C40 C41 H41B 109.5 . . ?
C40 C41 H41C 109.5 . . ?
H41A C41 H41B 109.5 . . ?
H41A C41 H41C 109.5 . . ?
H41B C41 H41C 109.5 . . ?

loop_
_geom_bond_atom_site_label_1
_geom_bond_atom_site_label_2
_geom_bond_distance
_geom_bond_site_symmetry_2
_geom_bond_publ_flag
W1 Fe1 2.7940(9) . ?
W1 Fe3 2.7801(8) . ?
W1 Fe2 2.7931(9) . ?
W1 S1 2.3547(14) . ?
W1 S3 2.3438(14) . ?
W1 S2 2.3534(13) . ?
W1 N2 2.264(4) . ?
W1 N6 2.266(4) . ?
W1 N4 2.305(4) . ?
Fe1 Fe3 2.5783(11) . ?
Fe1 Fe2 2.6000(11) . ?
Fe1 S1 2.2762(16) . ?
Fe1 S3 2.2949(16) . ?
Fe1 S4 2.2757(17) . ?
Fe1 N1 1.930(4) . ?
Fe3 Fe2 2.6160(12) . ?
Fe3 S3 2.2710(15) . ?
Fe3 S2 2.2948(16) . ?
Fe3 S6 2.2789(17) . ?
Fe3 N1 1.947(4) . ?
Fe2 S1 2.2907(15) . ?
Fe2 S2 2.2875(16) . ?
Fe2 S5 2.2849(18) . ?
Fe2 N1 1.930(4) . ?
S4 C16 1.761(7) . ?
S5 C22 1.780(7) . ?
S6 C28 1.765(6) . ?
Si1 N1 1.746(4) . ?
Si1 C43 1.873(7) . ?
Si1 C44 1.876(7) . ?
Si1 C42 1.872(7) . ?
N2 N7 1.386(6) . ?
N2 C4 1.353(6) . ?
N6 N5 1.388(6) . ?
N6 C14 1.351(6) . ?
N7 C2 1.342(7) . ?
N7 B1 1.528(7) . ?
N5 C12 1.344(6) . ?
N5 B1 1.532(7) . ?
N3 N4 1.384(5) . ?
N3 C7 1.352(7) . ?
N3 B1 1.512(8) . ?
N4 C9 1.344(7) . ?
C2 C3 1.366(8) . ?
C2 C1 1.496(8) . ?
C7 C8 1.376(8) . ?
C7 C6 1.502(8) . ?
C4 C3 1.377(8) . ?
C4 C5 1.505(7) . ?
N8 C34 1.535(10) . ?
N8 C36 1.483(9) . ?
N8 C40 1.463(11) . ?
N8 C38 1.489(9) . ?
C3 H3 0.9300 . ?
C14 C13 1.396(7) . ?
C14 C15 1.475(8) . ?
C12 C13 1.359(8) . ?
C12 C11 1.502(8) . ?
C13 H13 0.9300 . ?
C5 H5A 0.9600 . ?
C5 H5B 0.9600 . ?
C5 H5C 0.9600 . ?
C9 C8 1.399(8) . ?
C9 C10 1.492(8) . ?
C1 H1A 0.9600 . ?
C1 H1B 0.9600 . ?
C1 H1C 0.9600 . ?
C22 C27 1.366(9) . ?
C22 C23 1.382(10) . ?
C8 H8 0.9300 . ?
B1 H1 0.9800 . ?
C15 H15A 0.9600 . ?
C15 H15B 0.9600 . ?
C15 H15C 0.9600 . ?
C28 C29 1.408(8) . ?
C28 C33 1.386(8) . ?
C16 C17 1.364(9) . ?
C16 C21 1.379(9) . ?
C29 H29 0.9300 . ?
C29 C30 1.367(9) . ?
C43 H43A 0.9600 . ?
C43 H43B 0.9600 . ?
C43 H43C 0.9600 . ?
C6 H6A 0.9600 . ?
C6 H6B 0.9600 . ?
C6 H6C 0.9600 . ?
C11 H11A 0.9600 . ?
C11 H11B 0.9600 . ?
C11 H11C 0.9600 . ?
C30 H30 0.9300 . ?
C30 C31 1.382(10) . ?
C10 H10A 0.9600 . ?
C10 H10B 0.9600 . ?
C10 H10C 0.9600 . ?
C33 H33 0.9300 . ?
C33 C32 1.375(10) . ?
C44 H44A 0.9600 . ?
C44 H44B 0.9600 . ?
C44 H44C 0.9600 . ?
C17 H17 0.9300 . ?
C17 C18 1.365(10) . ?
C32 H32 0.9300 . ?
C32 C31 1.370(10) . ?
C31 H31 0.9300 . ?
C27 H27 0.9300 . ?
C27 C26 1.375(10) . ?
C21 H21 0.9300 . ?
C21 C20 1.412(12) . ?
C23 H23 0.9300 . ?
C23 C24 1.380(13) . ?
C34 H34A 0.9700 . ?
C34 H34B 0.9700 . ?
C34 C35 1.611(15) . ?
C42 H42A 0.9600 . ?
C42 H42B 0.9600 . ?
C42 H42C 0.9600 . ?
C36 H36A 0.9700 . ?
C36 H36B 0.9700 . ?
C36 C37 1.552(12) . ?
C25 H25 0.9300 . ?
C25 C24 1.365(14) . ?
C25 C26 1.344(13) . ?
C24 H24 0.9300 . ?
C18 H18 0.9300 . ?
C18 C19 1.353(12) . ?
C40 H40A 0.9700 . ?
C40 H40B 0.9700 . ?
C40 C41 1.561(14) . ?
C39 H39A 0.9600 . ?
C39 H39B 0.9600 . ?
C39 H39C 0.9600 . ?
C39 C38 1.502(11) . ?
C26 H26 0.9300 . ?
C38 H38A 0.9700 . ?
C38 H38B 0.9700 . ?
C19 H19 0.9300 . ?
C19 C20 1.346(12) . ?
C37 H37A 0.9600 . ?
C37 H37B 0.9600 . ?
C37 H37C 0.9600 . ?
C20 H20 0.9300 . ?
C35 H35A 0.9600 . ?
C35 H35B 0.9600 . ?
C35 H35C 0.9600 . ?
C41 H41A 0.9600 . ?
C41 H41B 0.9600 . ?
C41 H41C 0.9600 . ?

loop_
_geom_torsion_atom_site_label_1
_geom_torsion_atom_site_label_2
_geom_torsion_atom_site_label_3
_geom_torsion_atom_site_label_4
_geom_torsion
_geom_torsion_site_symmetry_1
_geom_torsion_site_symmetry_2
_geom_torsion_site_symmetry_3
_geom_torsion_site_symmetry_4
_geom_torsion_publ_flag
W1 N2 N7 C2 169.8(3) . . . . ?
W1 N2 N7 B1 -11.5(6) . . . . ?
W1 N2 C4 C3 -168.7(4) . . . . ?
W1 N2 C4 C5 11.9(9) . . . . ?
W1 N6 N5 C12 178.9(4) . . . . ?
W1 N6 N5 B1 -4.1(6) . . . . ?
W1 N6 C14 C13 -179.2(4) . . . . ?
W1 N6 C14 C15 1.5(9) . . . . ?
W1 N4 C9 C8 -177.8(4) . . . . ?
W1 N4 C9 C10 2.8(9) . . . . ?
Fe1 S4 C16 C17 58.4(7) . . . . ?
Fe1 S4 C16 C21 -123.7(6) . . . . ?
Fe3 S6 C28 C29 -39.1(5) . . . . ?
Fe3 S6 C28 C33 144.6(4) . . . . ?
Fe2 S5 C22 C27 39.2(6) . . . . ?
Fe2 S5 C22 C23 -144.2(5) . . . . ?
S4 C16 C17 C18 177.2(7) . . . . ?
S4 C16 C21 C20 179.0(8) . . . . ?
S5 C22 C27 C26 175.5(6) . . . . ?
S5 C22 C23 C24 -176.8(7) . . . . ?
S6 C28 C29 C30 -176.2(5) . . . . ?
S6 C28 C33 C32 176.7(6) . . . . ?
N2 N7 C2 C3 2.3(6) . . . . ?
N2 N7 C2 C1 -177.7(5) . . . . ?
N2 N7 B1 N5 -51.7(6) . . . . ?
N2 N7 B1 N3 68.2(6) . . . . ?
N2 C4 C3 C2 -0.3(7) . . . . ?
N6 N5 C12 C13 0.6(7) . . . . ?
N6 N5 C12 C11 178.5(5) . . . . ?
N6 N5 B1 N7 61.0(6) . . . . ?
N6 N5 B1 N3 -58.5(6) . . . . ?
N6 C14 C13 C12 1.0(7) . . . . ?
N7 N2 C4 C3 1.6(6) . . . . ?
N7 N2 C4 C5 -177.7(5) . . . . ?
N7 C2 C3 C4 -1.2(7) . . . . ?
N5 N6 C14 C13 -0.6(6) . . . . ?
N5 N6 C14 C15 -180.0(6) . . . . ?
N5 C12 C13 C14 -0.9(7) . . . . ?
N3 N4 C9 C8 0.5(6) . . . . ?
N3 N4 C9 C10 -178.9(5) . . . . ?
N3 C7 C8 C9 0.2(6) . . . . ?
N4 N3 C7 C8 0.1(6) . . . . ?
N4 N3 C7 C6 -179.7(5) . . . . ?
N4 N3 B1 N7 -56.8(6) . . . . ?
N4 N3 B1 N5 63.9(6) . . . . ?
N4 C9 C8 C7 -0.4(7) . . . . ?
C2 N7 B1 N5 126.8(5) . . . . ?
C2 N7 B1 N3 -113.3(6) . . . . ?
C7 N3 N4 W1 178.2(3) . . . . ?
C7 N3 N4 C9 -0.4(5) . . . . ?
C7 N3 B1 N7 118.9(5) . . . . ?
C7 N3 B1 N5 -120.3(5) . . . . ?
C4 N2 N7 C2 -2.4(6) . . . . ?
C4 N2 N7 B1 176.3(5) . . . . ?
C14 N6 N5 C12 0.0(6) . . . . ?
C14 N6 N5 B1 177.1(5) . . . . ?
C12 N5 B1 N7 -122.6(6) . . . . ?
C12 N5 B1 N3 117.9(6) . . . . ?
C5 C4 C3 C2 179.1(6) . . . . ?
C1 C2 C3 C4 178.7(6) . . . . ?
C22 C27 C26 C25 1.8(14) . . . . ?
C22 C23 C24 C25 0.5(16) . . . . ?
B1 N7 C2 C3 -176.3(5) . . . . ?
B1 N7 C2 C1 3.7(9) . . . . ?
B1 N5 C12 C13 -176.1(5) . . . . ?
B1 N5 C12 C11 1.7(9) . . . . ?
B1 N3 N4 W1 -5.3(6) . . . . ?
B1 N3 N4 C9 176.1(4) . . . . ?
B1 N3 C7 C8 -176.0(5) . . . . ?
B1 N3 C7 C6 4.2(9) . . . . ?
C15 C14 C13 C12 -179.7(6) . . . . ?
C28 C29 C30 C31 -0.6(10) . . . . ?
C28 C33 C32 C31 -0.1(11) . . . . ?
C16 C17 C18 C19 3.1(15) . . . . ?
C16 C21 C20 C19 4.6(17) . . . . ?
C29 C28 C33 C32 0.2(9) . . . . ?
C29 C30 C31 C32 0.6(12) . . . . ?
C43 Si1 N1 Fe1 54.7(4) . . . . ?
C43 Si1 N1 Fe3 -66.8(4) . . . . ?
C43 Si1 N1 Fe2 176.1(3) . . . . ?
C6 C7 C8 C9 180.0(6) . . . . ?
C11 C12 C13 C14 -178.6(6) . . . . ?
C10 C9 C8 C7 178.9(6) . . . . ?
C33 C28 C29 C30 0.2(9) . . . . ?
C33 C32 C31 C30 -0.3(12) . . . . ?
C44 Si1 N1 Fe1 -65.8(4) . . . . ?
C44 Si1 N1 Fe3 172.7(3) . . . . ?
C44 Si1 N1 Fe2 55.6(4) . . . . ?
C17 C16 C21 C20 -3.0(13) . . . . ?
C17 C18 C19 C20 -1.4(17) . . . . ?
C27 C22 C23 C24 0.0(12) . . . . ?
C21 C16 C17 C18 -0.8(13) . . . . ?
C23 C22 C27 C26 -1.2(11) . . . . ?
C34 N8 C36 C37 60.5(12) . . . . ?
C34 N8 C40 C41 179.3(11) . . . . ?
C34 N8 C38 C39 -56.0(13) . . . . ?
C42 Si1 N1 Fe1 175.0(4) . . . . ?
C42 Si1 N1 Fe3 53.5(4) . . . . ?
C42 Si1 N1 Fe2 -63.6(4) . . . . ?
C36 N8 C34 C35 58.0(12) . . . . ?
C36 N8 C40 C41 -63.4(13) . . . . ?
C36 N8 C38 C39 -175.3(10) . . . . ?
C24 C25 C26 C27 -1.2(16) . . . . ?
C18 C19 C20 C21 -2.3(18) . . . . ?
C40 N8 C34 C35 178.2(11) . . . . ?
C40 N8 C36 C37 -53.7(12) . . . . ?
C40 N8 C38 C39 59.9(13) . . . . ?
C26 C25 C24 C23 0.1(18) . . . . ?
C38 N8 C34 C35 -60.6(12) . . . . ?
C38 N8 C36 C37 -178.2(10) . . . . ?
C38 N8 C40 C41 58.3(13) . . . . ?
